data_2225899
loop_
_publ_author_name
'Ng, Seik Weng'

_publ_section_title
;
 2-Chloro-3-nitropyridine
;
_journal_coeditor_code IM2183
_journal_issue 5
_journal_name_full 'Acta Crystallographica Section E'
_journal_page_first o1020
_journal_paper_doi 10.1107/S1600536810011955
_journal_volume 66
_journal_year 2010
_chemical_formula_iupac 'C5 H3 Cl N2 O2'
_chemical_formula_moiety 'C5 H3 Cl N2 O2'
_chemical_formula_sum 'C5 H3 Cl N2 O2'
_chemical_formula_weight 158.54
_chemical_name_systematic
;
2-chloro-3-nitropyridine
;
_space_group_IT_number 14
_symmetry_cell_setting monoclinic
_symmetry_space_group_name_Hall '-P 2yn'
_symmetry_space_group_name_H-M 'P 1 21/n 1'
_atom_sites_solution_hydrogens geom
_atom_sites_solution_primary direct
_atom_sites_solution_secondary difmap
_audit_creation_method SHELXL-97
_cell_angle_alpha 90.00
_cell_angle_beta 118.485(2)
_cell_angle_gamma 90.00
_cell_formula_units_Z 4
_cell_length_a 7.6130(10)
_cell_length_b 12.232(2)
_cell_length_c 7.7160(10)
_cell_measurement_reflns_used 1393
_cell_measurement_temperature 293(2)
_cell_measurement_theta_max 24.8
_cell_measurement_theta_min 3.3
_cell_volume 631.55(16)
_computing_cell_refinement 'SAINT (Bruker, 2009)'
_computing_data_collection 'APEX2 (Bruker, 2009)'
_computing_data_reduction 'SAINT (Bruker, 2009)'
_computing_molecular_graphics 'X-SEED (Barbour, 2001)'
_computing_publication_material 'publCIF (Westrip, 2010)'
_computing_structure_refinement 'SHELXL97 (Sheldrick, 2008)'
_computing_structure_solution 'SHELXS97 (Sheldrick, 2008)'
_diffrn_ambient_temperature 293(2)
_diffrn_measured_fraction_theta_full 0.999
_diffrn_measured_fraction_theta_max 0.999
_diffrn_measurement_device_type 'Bruker SMART APEX diffractometer'
_diffrn_measurement_method '\w scans'
_diffrn_radiation_monochromator graphite
_diffrn_radiation_source 'fine-focus sealed tube'
_diffrn_radiation_type MoK\a
_diffrn_radiation_wavelength 0.71073
_diffrn_reflns_av_R_equivalents 0.0400
_diffrn_reflns_av_sigmaI/netI 0.0333
_diffrn_reflns_limit_h_max 9
_diffrn_reflns_limit_h_min -9
_diffrn_reflns_limit_k_max 15
_diffrn_reflns_limit_k_min -15
_diffrn_reflns_limit_l_max 10
_diffrn_reflns_limit_l_min -9
_diffrn_reflns_number 5889
_diffrn_reflns_theta_full 27.50
_diffrn_reflns_theta_max 27.50
_diffrn_reflns_theta_min 3.09
_diffrn_standards_decay_% 0
_diffrn_standards_interval_count 0
_diffrn_standards_interval_time 0
_diffrn_standards_number 0
_exptl_absorpt_coefficient_mu 0.533
_exptl_absorpt_correction_T_max 0.862
_exptl_absorpt_correction_T_min 0.771
_exptl_absorpt_correction_type multi-scan
_exptl_absorpt_process_details '(SADABS; Sheldrick, 1996)'
_exptl_crystal_colour 'Faint yellow'
_exptl_crystal_density_diffrn 1.668
_exptl_crystal_density_method 'not measured'
_exptl_crystal_description Block
_exptl_crystal_F_000 320
_exptl_crystal_size_max 0.30
_exptl_crystal_size_mid 0.20
_exptl_crystal_size_min 0.05
_refine_diff_density_max 0.215
_refine_diff_density_min -0.285
_refine_ls_extinction_method none
_refine_ls_goodness_of_fit_ref 1.022
_refine_ls_hydrogen_treatment refall
_refine_ls_matrix_type full
_refine_ls_number_parameters 103
_refine_ls_number_reflns 1445
_refine_ls_number_restraints 3
_refine_ls_restrained_S_all 1.021
_refine_ls_R_factor_all 0.0562
_refine_ls_R_factor_gt 0.0372
_refine_ls_shift/su_max 0.001
_refine_ls_shift/su_mean 0.001
_refine_ls_structure_factor_coef Fsqd
_refine_ls_weighting_details 'calc w=1/[\s^2^(Fo^2^)+(0.0539P)^2^+0.1169P] where P=(Fo^2^+2Fc^2^)/3'
_refine_ls_weighting_scheme calc
_refine_ls_wR_factor_gt 0.0940
_refine_ls_wR_factor_ref 0.1080
_reflns_number_gt 1061
_reflns_number_total 1445
_reflns_threshold_expression I>2\s(I)
_cod_data_source_file im2183.cif
_cod_data_source_block I
_cod_depositor_comments
;
The following automatic conversions were performed:
'_symmetry_cell_setting' value 'Monoclinic' changed to 'monoclinic'
according to '/home/saulius/struct/CIF-dictionaries/cif_core.dic'
dictionary named 'cif_core.dic' version 2.4.1 from
2010-06-29.

'_exptl_absorpt_correction_type' value 'Multi-scan' changed
to 'multi-scan' according to
'/home/saulius/struct/CIF-dictionaries/cif_core.dic' dictionary named
'cif_core.dic' version 2.4.1 from 2010-06-29.

Automatic conversion script
Id: cif_fix_enum 1527 2010-12-29 10:47:43Z saulius 
;
_cod_original_cell_volume 631.5(2)
_cod_original_sg_symbol_H-M 'P 21/n'
_cod_database_code 2225899
_cod_database_fobs_code 2225899

loop_
_symmetry_equiv_pos_as_xyz
'x, y, z'
'-x+1/2, y+1/2, -z+1/2'
'-x, -y, -z'
'x-1/2, -y-1/2, z-1/2'

loop_
_atom_site_type_symbol
_atom_site_label
_atom_site_fract_x
_atom_site_fract_y
_atom_site_fract_z
_atom_site_U_iso_or_equiv
_atom_site_adp_type
_atom_site_calc_flag
_atom_site_refinement_flags
_atom_site_occupancy
_atom_site_disorder_assembly
_atom_site_disorder_group
Cl Cl1 0.67770(9) 0.67094(4) 0.54558(9) 0.0583(2) Uani d . 1 . .
O O1 0.5971(3) 0.89254(15) 0.6322(3) 0.0793(6) Uani d . 1 . .
O O2 0.8242(3) 1.00241(15) 0.6464(3) 0.0804(6) Uani d . 1 . .
N N1 0.6852(3) 0.71189(13) 0.2214(3) 0.0471(4) Uani d . 1 . .
N N2 0.7123(3) 0.92525(15) 0.5760(3) 0.0514(5) Uani d . 1 . .
C C1 0.6891(3) 0.75880(14) 0.3767(3) 0.0381(4) Uani d . 1 . .
C C2 0.7109(3) 0.87120(14) 0.4062(3) 0.0375(4) Uani d . 1 . .
C C3 0.7322(3) 0.93592(16) 0.2719(3) 0.0468(5) Uani d D 1 . .
C C4 0.7252(4) 0.88674(18) 0.1090(3) 0.0522(5) Uani d D 1 . .
C C5 0.7011(3) 0.77541(19) 0.0896(3) 0.0516(5) Uani d D 1 . .
H H3 0.751(3) 1.0104(9) 0.294(3) 0.060(7) Uiso d D 1 . .
H H4 0.740(3) 0.9261(17) 0.013(3) 0.061(7) Uiso d D 1 . .
H H5 0.693(3) 0.7407(18) -0.021(2) 0.060(7) Uiso d D 1 . .

loop_
_atom_site_aniso_label
_atom_site_aniso_U_11
_atom_site_aniso_U_22
_atom_site_aniso_U_33
_atom_site_aniso_U_12
_atom_site_aniso_U_13
_atom_site_aniso_U_23
Cl1 0.0742(4) 0.0455(3) 0.0605(4) -0.0024(2) 0.0366(3) 0.0121(2)
O1 0.1151(16) 0.0782(12) 0.0759(13) 0.0077(11) 0.0709(13) -0.0011(9)
O2 0.0855(13) 0.0709(11) 0.0755(12) -0.0105(10) 0.0308(11) -0.0382(10)
N1 0.0558(11) 0.0367(8) 0.0490(10) -0.0028(7) 0.0252(9) -0.0068(7)
N2 0.0605(12) 0.0499(10) 0.0427(10) 0.0115(8) 0.0236(9) -0.0031(8)
C1 0.0370(10) 0.0354(9) 0.0399(10) 0.0002(7) 0.0168(8) 0.0023(7)
C2 0.0385(10) 0.0340(8) 0.0378(10) 0.0031(7) 0.0164(8) -0.0014(7)
C3 0.0585(13) 0.0324(9) 0.0497(12) -0.0014(8) 0.0260(10) -0.0009(8)
C4 0.0671(14) 0.0491(12) 0.0507(13) -0.0024(10) 0.0366(11) 0.0038(9)
C5 0.0640(14) 0.0520(12) 0.0447(12) -0.0029(10) 0.0307(11) -0.0083(9)

loop_
_atom_type_symbol
_atom_type_description
_atom_type_scat_dispersion_real
_atom_type_scat_dispersion_imag
_atom_type_scat_source
C C 0.0033 0.0016 'International Tables Vol C Tables 4.2.6.8 and 6.1.1.4'
H H 0.0000 0.0000 'International Tables Vol C Tables 4.2.6.8 and 6.1.1.4'
N N 0.0061 0.0033 'International Tables Vol C Tables 4.2.6.8 and 6.1.1.4'
O O 0.0106 0.0060 'International Tables Vol C Tables 4.2.6.8 and 6.1.1.4'
Cl Cl 0.1484 0.1585 'International Tables Vol C Tables 4.2.6.8 and 6.1.1.4'

loop_
_geom_angle_atom_site_label_1
_geom_angle_atom_site_label_2
_geom_angle_atom_site_label_3
_geom_angle_site_symmetry_1
_geom_angle_site_symmetry_3
_geom_angle
_geom_angle_publ_flag
C1 N1 C5 . . 118.07(17) ?
O2 N2 O1 . . 124.60(19) ?
O2 N2 C2 . . 117.20(19) ?
O1 N2 C2 . . 118.15(18) ?
N1 C1 C2 . . 121.95(16) ?
N1 C1 Cl1 . . 115.43(14) ?
C2 C1 Cl1 . . 122.55(14) ?
C3 C2 C1 . . 119.58(17) ?
C3 C2 N2 . . 117.52(16) ?
C1 C2 N2 . . 122.90(17) ?
C4 C3 C2 . . 118.15(18) ?
C4 C3 H3 . . 122.2(15) ?
C2 C3 H3 . . 119.7(15) ?
C3 C4 C5 . . 118.67(19) ?
C3 C4 H4 . . 122.2(15) ?
C5 C4 H4 . . 119.2(15) ?
N1 C5 C4 . . 123.54(18) ?
N1 C5 H5 . . 116.5(15) ?
C4 C5 H5 . . 120.0(15) ?

loop_
_geom_bond_atom_site_label_1
_geom_bond_atom_site_label_2
_geom_bond_site_symmetry_2
_geom_bond_distance
_geom_bond_publ_flag
Cl1 C1 . 1.7226(18) ?
O1 N2 . 1.217(2) ?
O2 N2 . 1.213(2) ?
N1 C1 . 1.317(2) ?
N1 C5 . 1.330(3) ?
N2 C2 . 1.462(2) ?
C1 C2 . 1.391(3) ?
C2 C3 . 1.374(3) ?
C3 C4 . 1.371(3) ?
C3 H3 . 0.925(9) ?
C4 C5 . 1.373(3) ?
C4 H4 . 0.930(10) ?
C5 H5 . 0.929(10) ?

loop_
_geom_hbond_atom_site_label_D
_geom_hbond_atom_site_label_H
_geom_hbond_atom_site_label_A
_geom_hbond_site_symmetry_A
_geom_hbond_distance_DH
_geom_hbond_distance_HA
_geom_hbond_distance_DA
_geom_hbond_angle_DHA
_geom_hbond_publ_flag
C3 H3 N1 2_655 0.930(10) 2.530(10) 3.430(3) 166(2) yes
C4 H4 O1 1_554 0.930(10) 2.64(2) 3.327(3) 132(2) yes

loop_
_geom_torsion_atom_site_label_1
_geom_torsion_atom_site_label_2
_geom_torsion_atom_site_label_3
_geom_torsion_atom_site_label_4
_geom_torsion_site_symmetry_1
_geom_torsion_site_symmetry_2
_geom_torsion_site_symmetry_3
_geom_torsion_site_symmetry_4
_geom_torsion
_geom_torsion_publ_flag
C5 N1 C1 C2 . . . . -0.5(3) ?
C5 N1 C1 Cl1 . . . . -177.56(15) ?
N1 C1 C2 C3 . . . . -1.1(3) ?
Cl1 C1 C2 C3 . . . . 175.72(15) ?
N1 C1 C2 N2 . . . . 178.96(18) ?
Cl1 C1 C2 N2 . . . . -4.2(3) ?
O2 N2 C2 C3 . . . . -36.8(3) ?
O1 N2 C2 C3 . . . . 140.7(2) ?
O2 N2 C2 C1 . . . . 143.2(2) ?
O1 N2 C2 C1 . . . . -39.3(3) ?
C1 C2 C3 C4 . . . . 1.9(3) ?
N2 C2 C3 C4 . . . . -178.09(19) ?
C2 C3 C4 C5 . . . . -1.2(3) ?
C1 N1 C5 C4 . . . . 1.3(3) ?
C3 C4 C5 N1 . . . . -0.4(4) ?

loop_
_cod_related_entry_id
_cod_related_entry_database
_cod_related_entry_code
1 ChemSpider 71920
